data_2239117
loop_
_publ_author_name
'Yamin, Bohari M.'
'Soh, Siti K. C.'
'Yusoff, Siti Fairus M.'

_publ_section_title
;
 <i>N</i>-(2-Chloro-5-nitrophenyl)-<i>N</i>'-(3-chloropropionyl)thiourea
;
_journal_coeditor_code FJ2651
_journal_issue 1
_journal_name_full 'Acta Crystallographica Section E'
_journal_page_first o34
_journal_paper_doi 10.1107/S1600536813032662
_journal_volume 70
_journal_year 2014
_chemical_formula_iupac 'C10 H9 Cl2 N3 O3 S'
_chemical_formula_moiety 'C10 H9 Cl2 N3 O3 S'
_chemical_formula_sum 'C10 H9 Cl2 N3 O3 S'
_chemical_formula_weight 322.16
_chemical_name_systematic
;
<i>N</i>-(2-Chloro-5-nitrophenyl)-<i>N</i>'-(3-chloropropionyl)thiourea
;
_space_group_crystal_system monoclinic
_space_group_IT_number 15
_space_group_name_Hall '-C 2yc'
_space_group_name_H-M_alt 'C 1 2/c 1'
_symmetry_space_group_name_Hall '-C 2yc'
_symmetry_space_group_name_H-M 'C 1 2/c 1'
_atom_sites_solution_hydrogens geom
_atom_sites_solution_primary direct
_atom_sites_solution_secondary difmap
_audit_creation_method SHELXL-2013
_cell_angle_alpha 90
_cell_angle_beta 106.388(8)
_cell_angle_gamma 90
_cell_formula_units_Z 8
_cell_length_a 21.764(6)
_cell_length_b 5.2284(13)
_cell_length_c 24.134(6)
_cell_measurement_temperature 298(2)
_cell_volume 2634.7(12)
_computing_cell_refinement 'SAINT (Bruker, 2000)'
_computing_data_collection 'SMART (Bruker, 2000)'
_computing_data_reduction 'SAINT (Bruker, 2000)'
_computing_molecular_graphics 'SHELXTL (Sheldrick, 2008)'
_computing_publication_material
;
SHELXTL (Sheldrick, 2008) and PLATON (Spek, 2009)
;
_computing_structure_refinement 'SHELXTL (Sheldrick, 2008)'
_computing_structure_solution 'SHELXTL (Sheldrick, 2008)'
_diffrn_ambient_temperature 298(2)
_diffrn_detector_area_resol_mean 83.66
_diffrn_measured_fraction_theta_full 0.997
_diffrn_measured_fraction_theta_max 0.997
_diffrn_measurement_device_type
;
Bruker SMART APEX CCD area-detector
;
_diffrn_measurement_method '\w scans'
_diffrn_radiation_monochromator graphite
_diffrn_radiation_source 'fine-focus sealed tube'
_diffrn_radiation_type MoK\a
_diffrn_radiation_wavelength 0.71073
_diffrn_reflns_av_R_equivalents 0.0193
_diffrn_reflns_limit_h_max 26
_diffrn_reflns_limit_h_min -26
_diffrn_reflns_limit_k_max 6
_diffrn_reflns_limit_k_min -6
_diffrn_reflns_limit_l_max 29
_diffrn_reflns_limit_l_min -29
_diffrn_reflns_number 12266
_diffrn_reflns_theta_full 25.242
_diffrn_reflns_theta_max 25.499
_diffrn_reflns_theta_min 1.759
_diffrn_standards_decay_% 0
_diffrn_standards_interval_count 0
_diffrn_standards_interval_time 0
_diffrn_standards_number 0
_exptl_absorpt_coefficient_mu 0.657
_exptl_absorpt_correction_T_max 0.9187
_exptl_absorpt_correction_T_min 0.9021
_exptl_absorpt_correction_type multi-scan
_exptl_absorpt_process_details '(SADABS; Bruker 2000)'
_exptl_crystal_colour colorless
_exptl_crystal_density_diffrn 1.624
_exptl_crystal_density_method 'not measured'
_exptl_crystal_description block
_exptl_crystal_F_000 1312
_exptl_crystal_size_max 0.380
_exptl_crystal_size_mid 0.360
_exptl_crystal_size_min 0.270
_refine_diff_density_max 0.314
_refine_diff_density_min -0.229
_refine_ls_extinction_method none
_refine_ls_goodness_of_fit_ref 1.050
_refine_ls_hydrogen_treatment constr
_refine_ls_matrix_type full
_refine_ls_number_parameters 172
_refine_ls_number_reflns 2460
_refine_ls_number_restraints 0
_refine_ls_restrained_S_all 1.050
_refine_ls_R_factor_all 0.0424
_refine_ls_R_factor_gt 0.0361
_refine_ls_shift/su_max 0.000
_refine_ls_shift/su_mean 0.000
_refine_ls_structure_factor_coef Fsqd
_refine_ls_weighting_details 'w=1/[\s^2^(Fo^2^)+(0.0496P)^2^+1.9444P] where P=(Fo^2^+2Fc^2^)/3'
_refine_ls_weighting_scheme calc
_refine_ls_wR_factor_gt 0.0928
_refine_ls_wR_factor_ref 0.0969
_reflns_number_gt 2116
_reflns_number_total 2460
_reflns_threshold_expression I>2\s(I)
_cod_data_source_file fj2651sup1.cif
_cod_data_source_block I
_cod_original_cell_volume 2634.6(12)
_cod_database_code 2239117
_cod_database_fobs_code 2239117
_shelx_space_group_comment
;
The symmetry employed for this shelxl refinement is uniquely defined
by the following loop, which should always be used as a source of
symmetry information in preference to the above space-group names.
They are only intended as comments.
;
_shelx_estimated_absorpt_t_min 0.788
_shelx_estimated_absorpt_t_max 0.842
_shelxl_version_number 2.013

loop_
_space_group_symop_operation_xyz
'x, y, z'
'-x, y, -z+1/2'
'x+1/2, y+1/2, z'
'-x+1/2, y+1/2, -z+1/2'
'-x, -y, -z'
'x, -y, z-1/2'
'-x+1/2, -y+1/2, -z'
'x+1/2, -y+1/2, z-1/2'

loop_
_atom_site_type_symbol
_atom_site_label
_atom_site_fract_x
_atom_site_fract_y
_atom_site_fract_z
_atom_site_U_iso_or_equiv
_atom_site_adp_type
_atom_site_calc_flag
_atom_site_occupancy
Cl Cl1 0.01680(3) 0.29301(14) -0.16862(3) 0.0761(2) Uani d 1
Cl Cl2 0.05486(3) 1.21922(11) -0.00637(3) 0.05899(18) Uani d 1
S S1 0.23748(3) 0.45825(11) 0.07394(2) 0.05376(18) Uani d 1
O O1 0.09544(9) 0.7795(4) -0.08527(7) 0.0804(6) Uani d 1
O O2 0.20313(12) 0.6949(5) 0.24336(8) 0.0984(7) Uani d 1
O O3 0.15801(11) 1.0096(4) 0.27253(8) 0.0953(7) Uani d 1
N N1 0.17678(8) 0.5279(3) -0.03529(7) 0.0463(4) Uani d 1
H H1 0.2031 0.4119 -0.0396 0.056 Uiso calc 1
N N2 0.14400(8) 0.7943(3) 0.02607(7) 0.0493(4) Uani d 1
H H2 0.1213 0.8542 -0.0064 0.059 Uiso calc 1
N N3 0.17078(11) 0.8880(5) 0.23452(9) 0.0698(6) Uani d 1
C C1 0.07531(12) 0.4940(5) -0.18585(9) 0.0621(6) Uani d 1
H H1A 0.0817 0.4399 -0.2223 0.075 Uiso calc 1
H H1B 0.0599 0.6690 -0.1902 0.075 Uiso calc 1
C C2 0.13788(11) 0.4820(5) -0.13939(9) 0.0643(6) Uani d 1
H H2A 0.1709 0.5636 -0.1531 0.077 Uiso calc 1
H H2B 0.1499 0.3045 -0.1310 0.077 Uiso calc 1
C C3 0.13382(11) 0.6119(5) -0.08498(9) 0.0549(5) Uani d 1
C C4 0.18352(9) 0.6053(4) 0.02127(8) 0.0423(4) Uani d 1
C C5 0.13280(9) 0.9128(4) 0.07449(8) 0.0446(4) Uani d 1
C C6 0.15981(10) 0.8404(4) 0.13142(9) 0.0522(5) Uani d 1
H H6 0.1885 0.7046 0.1404 0.063 Uiso calc 1
C C7 0.14349(11) 0.9724(4) 0.17438(9) 0.0542(5) Uani d 1
C C8 0.10111(12) 1.1733(5) 0.16383(11) 0.0633(6) Uani d 1
H H8 0.0910 1.2581 0.1940 0.076 Uiso calc 1
C C9 0.07415(11) 1.2451(5) 0.10774(11) 0.0623(6) Uani d 1
H H9 0.0452 1.3802 0.0994 0.075 Uiso calc 1
C C10 0.08968(9) 1.1184(4) 0.06386(9) 0.0488(5) Uani d 1

loop_
_atom_site_aniso_label
_atom_site_aniso_U_11
_atom_site_aniso_U_22
_atom_site_aniso_U_33
_atom_site_aniso_U_12
_atom_site_aniso_U_13
_atom_site_aniso_U_23
Cl1 0.0769(4) 0.0880(5) 0.0603(4) -0.0004(3) 0.0144(3) 0.0036(3)
Cl2 0.0538(3) 0.0559(3) 0.0650(4) 0.0055(2) 0.0129(3) 0.0085(3)
S1 0.0527(3) 0.0642(4) 0.0402(3) 0.0126(2) 0.0063(2) 0.0008(2)
O1 0.0931(13) 0.0910(13) 0.0459(9) 0.0442(11) 0.0013(8) -0.0009(9)
O2 0.1354(19) 0.1033(17) 0.0538(11) 0.0309(15) 0.0222(11) 0.0075(11)
O3 0.1274(18) 0.1121(16) 0.0543(11) 0.0061(13) 0.0387(11) -0.0152(11)
N1 0.0480(9) 0.0518(10) 0.0379(8) 0.0064(7) 0.0101(7) -0.0004(7)
N2 0.0559(10) 0.0499(10) 0.0389(9) 0.0100(8) 0.0082(7) 0.0002(7)
N3 0.0830(14) 0.0789(14) 0.0504(11) -0.0075(12) 0.0233(10) -0.0064(11)
C1 0.0694(14) 0.0764(16) 0.0370(10) 0.0101(12) 0.0092(10) 0.0061(10)
C2 0.0597(13) 0.0895(18) 0.0401(11) 0.0143(12) 0.0080(10) -0.0035(11)
C3 0.0560(12) 0.0647(13) 0.0405(11) 0.0111(11) 0.0077(9) 0.0017(10)
C4 0.0429(10) 0.0446(10) 0.0386(10) -0.0046(8) 0.0104(8) -0.0011(8)
C5 0.0450(10) 0.0430(11) 0.0462(11) -0.0058(8) 0.0133(8) -0.0055(9)
C6 0.0551(12) 0.0519(12) 0.0499(12) -0.0007(10) 0.0156(9) -0.0052(9)
C7 0.0585(12) 0.0588(13) 0.0471(11) -0.0104(10) 0.0177(10) -0.0072(10)
C8 0.0682(15) 0.0651(15) 0.0640(15) -0.0021(12) 0.0306(12) -0.0160(12)
C9 0.0588(13) 0.0592(14) 0.0733(16) 0.0069(11) 0.0257(12) -0.0086(12)
C10 0.0430(10) 0.0474(11) 0.0555(12) -0.0050(9) 0.0128(9) -0.0013(9)

loop_
_atom_type_symbol
_atom_type_description
_atom_type_scat_dispersion_real
_atom_type_scat_dispersion_imag
_atom_type_scat_source
C C 0.0033 0.0016 'International Tables Vol C Tables 4.2.6.8 and 6.1.1.4'
H H 0.0000 0.0000 'International Tables Vol C Tables 4.2.6.8 and 6.1.1.4'
N N 0.0061 0.0033 'International Tables Vol C Tables 4.2.6.8 and 6.1.1.4'
O O 0.0106 0.0060 'International Tables Vol C Tables 4.2.6.8 and 6.1.1.4'
S S 0.1246 0.1234 'International Tables Vol C Tables 4.2.6.8 and 6.1.1.4'
Cl Cl 0.1484 0.1585 'International Tables Vol C Tables 4.2.6.8 and 6.1.1.4'

loop_
_geom_angle_atom_site_label_1
_geom_angle_atom_site_label_2
_geom_angle_atom_site_label_3
_geom_angle
C3 N1 C4 128.54(18)
C3 N1 H1 115.7
C4 N1 H1 115.7
C4 N2 C5 131.77(17)
C4 N2 H2 114.1
C5 N2 H2 114.1
O3 N3 O2 123.3(2)
O3 N3 C7 118.3(2)
O2 N3 C7 118.3(2)
C2 C1 Cl1 110.94(17)
C2 C1 H1A 109.5
Cl1 C1 H1A 109.5
C2 C1 H1B 109.5
Cl1 C1 H1B 109.5
H1A C1 H1B 108.0
C1 C2 C3 111.67(19)
C1 C2 H2A 109.3
C3 C2 H2A 109.3
C1 C2 H2B 109.3
C3 C2 H2B 109.3
H2A C2 H2B 107.9
O1 C3 N1 122.5(2)
O1 C3 C2 122.22(19)
N1 C3 C2 115.24(19)
N2 C4 N1 114.09(17)
N2 C4 S1 127.65(15)
N1 C4 S1 118.27(15)
C6 C5 C10 117.74(19)
C6 C5 N2 125.45(19)
C10 C5 N2 116.79(18)
C7 C6 C5 118.9(2)
C7 C6 H6 120.5
C5 C6 H6 120.5
C6 C7 C8 123.2(2)
C6 C7 N3 118.4(2)
C8 C7 N3 118.4(2)
C9 C8 C7 118.1(2)
C9 C8 H8 120.9
C7 C8 H8 120.9
C8 C9 C10 120.1(2)
C8 C9 H9 119.9
C10 C9 H9 119.9
C9 C10 C5 121.8(2)
C9 C10 Cl2 118.31(18)
C5 C10 Cl2 119.85(16)

loop_
_geom_bond_atom_site_label_1
_geom_bond_atom_site_label_2
_geom_bond_distance
Cl1 C1 1.788(3)
Cl2 C10 1.732(2)
S1 C4 1.656(2)
O1 C3 1.209(3)
O2 N3 1.215(3)
O3 N3 1.211(3)
N1 C3 1.368(3)
N1 C4 1.391(2)
N1 H1 0.8600
N2 C4 1.336(3)
N2 C5 1.403(2)
N2 H2 0.8600
N3 C7 1.472(3)
C1 C2 1.501(3)
C1 H1A 0.9700
C1 H1B 0.9700
C2 C3 1.503(3)
C2 H2A 0.9700
C2 H2B 0.9700
C5 C6 1.386(3)
C5 C10 1.402(3)
C6 C7 1.373(3)
C6 H6 0.9300
C7 C8 1.373(3)
C8 C9 1.367(3)
C8 H8 0.9300
C9 C10 1.370(3)
C9 H9 0.9300

loop_
_geom_hbond_atom_site_label_D
_geom_hbond_atom_site_label_H
_geom_hbond_atom_site_label_A
_geom_hbond_site_symmetry_A
_geom_hbond_distance_DH
_geom_hbond_distance_HA
_geom_hbond_distance_DA
_geom_hbond_angle_DHA
N2 H2 O1 1_555 0.86 1.87 2.596(2) 142

loop_
_geom_torsion_atom_site_label_1
_geom_torsion_atom_site_label_2
_geom_torsion_atom_site_label_3
_geom_torsion_atom_site_label_4
_geom_torsion
Cl1 C1 C2 C3 -70.4(3)
C4 N1 C3 O1 2.2(4)
C4 N1 C3 C2 -178.1(2)
C1 C2 C3 O1 -25.3(4)
C1 C2 C3 N1 155.0(2)
C5 N2 C4 N1 175.19(19)
C5 N2 C4 S1 -4.5(3)
C3 N1 C4 N2 -3.1(3)
C3 N1 C4 S1 176.60(18)
C4 N2 C5 C6 -4.7(3)
C4 N2 C5 C10 176.6(2)
C10 C5 C6 C7 -0.2(3)
N2 C5 C6 C7 -178.95(19)
C5 C6 C7 C8 0.4(3)
C5 C6 C7 N3 177.91(19)
O3 N3 C7 C6 177.6(2)
O2 N3 C7 C6 -4.9(3)
O3 N3 C7 C8 -4.8(3)
O2 N3 C7 C8 172.7(2)
C6 C7 C8 C9 -0.2(4)
N3 C7 C8 C9 -177.7(2)
C7 C8 C9 C10 -0.2(4)
C8 C9 C10 C5 0.4(3)
C8 C9 C10 Cl2 -179.30(18)
C6 C5 C10 C9 -0.2(3)
N2 C5 C10 C9 178.68(19)
C6 C5 C10 Cl2 179.49(15)
N2 C5 C10 Cl2 -1.7(2)
